data_2236021
loop_
_publ_author_name
'Liu, Wei'
'Yan, Jun'
'Song, Qin'
'Gou, Xiao-Jun'
'Chen, Feng-Zheng'

_publ_section_title
;
 Trehalose dihydrate from <i>Tremella fuciformis</i>
;
_journal_coeditor_code XU5574
_journal_issue 8
_journal_name_full 'Acta Crystallographica Section E'
_journal_page_first o2511
_journal_paper_doi 10.1107/S1600536812031947
_journal_volume 68
_journal_year 2012
_chemical_formula_iupac 'C12 H22 O11, 2H2 O'
_chemical_formula_moiety 'C12 H22 O11, 2(H2 O)'
_chemical_formula_sum 'C12 H26 O13'
_chemical_formula_weight 378.33
_chemical_name_systematic
;
6,6'-Oxybis[2-(hydroxymethyl)-3,4,5,6-tetrahydro-2<i>H</i>-pyran-3,4,5-triol]
dihydrate
;
_space_group_crystal_system orthorhombic
_space_group_IT_number 19
_space_group_name_Hall 'P 2ac 2ab'
_space_group_name_H-M_alt 'P 21 21 21'
_symmetry_space_group_name_Hall 'P 2ac 2ab'
_symmetry_space_group_name_H-M 'P 21 21 21'
_atom_sites_solution_hydrogens geom
_atom_sites_solution_primary direct
_atom_sites_solution_secondary difmap
_audit_creation_method SHELXL-97
_cell_angle_alpha 90.00
_cell_angle_beta 90.00
_cell_angle_gamma 90.00
_cell_formula_units_Z 4
_cell_length_a 7.6012(3)
_cell_length_b 12.2380(4)
_cell_length_c 17.8839(6)
_cell_measurement_reflns_used 1713
_cell_measurement_temperature 293(2)
_cell_measurement_theta_max 28.7
_cell_measurement_theta_min 2.9
_cell_volume 1663.62(10)
_computing_cell_refinement 'CrysAlis PRO (Oxford Diffraction, 2009)'
_computing_data_collection 'CrysAlis PRO (Oxford Diffraction, 2009)'
_computing_data_reduction 'CrysAlis PRO (Oxford Diffraction, 2009)'
_computing_molecular_graphics 'SHELXTL (Sheldrick, 2008)'
_computing_publication_material 'SHELXTL (Sheldrick, 2008)'
_computing_structure_refinement 'SHELXTL (Sheldrick, 2008)'
_computing_structure_solution 'SHELXTL (Sheldrick, 2008)'
_diffrn_ambient_temperature 293(2)
_diffrn_detector_area_resol_mean 16.08
_diffrn_measured_fraction_theta_full 0.998
_diffrn_measured_fraction_theta_max 0.998
_diffrn_measurement_device_type 'Oxford Diffraction Xcalibur Eos'
_diffrn_measurement_method '\w scans'
_diffrn_radiation_monochromator graphite
_diffrn_radiation_source 'fine-focus sealed tube'
_diffrn_radiation_type MoK\a
_diffrn_radiation_wavelength 0.71073
_diffrn_reflns_av_R_equivalents 0.0254
_diffrn_reflns_av_sigmaI/netI 0.0368
_diffrn_reflns_limit_h_max 9
_diffrn_reflns_limit_h_min -4
_diffrn_reflns_limit_k_max 14
_diffrn_reflns_limit_k_min -7
_diffrn_reflns_limit_l_max 19
_diffrn_reflns_limit_l_min -21
_diffrn_reflns_number 4079
_diffrn_reflns_theta_full 25.00
_diffrn_reflns_theta_max 25.00
_diffrn_reflns_theta_min 2.91
_exptl_absorpt_coefficient_mu 0.139
_exptl_absorpt_correction_type none
_exptl_crystal_colour colorless
_exptl_crystal_density_diffrn 1.510
_exptl_crystal_density_method 'not measured'
_exptl_crystal_description block
_exptl_crystal_F_000 808
_exptl_crystal_size_max 0.40
_exptl_crystal_size_mid 0.40
_exptl_crystal_size_min 0.35
_refine_diff_density_max 0.155
_refine_diff_density_min -0.191
_refine_ls_extinction_method none
_refine_ls_goodness_of_fit_ref 1.052
_refine_ls_hydrogen_treatment mixed
_refine_ls_matrix_type full
_refine_ls_number_parameters 274
_refine_ls_number_reflns 1698
_refine_ls_number_restraints 0
_refine_ls_restrained_S_all 1.052
_refine_ls_R_factor_all 0.0401
_refine_ls_R_factor_gt 0.0336
_refine_ls_shift/su_max 0.002
_refine_ls_shift/su_mean 0.000
_refine_ls_structure_factor_coef Fsqd
_refine_ls_weighting_details 'calc w=1/[\s^2^(Fo^2^)+(0.0383P)^2^+0.0000P] where P=(Fo^2^+2Fc^2^)/3'
_refine_ls_weighting_scheme calc
_refine_ls_wR_factor_gt 0.0705
_refine_ls_wR_factor_ref 0.0744
_reflns_number_gt 1492
_reflns_number_total 1698
_reflns_threshold_expression I>2sigma(I)
_cod_data_source_file xu5574.cif
_cod_data_source_block I
_cod_original_cell_volume 1663.64(9)
_cod_database_code 2236021
_cod_database_fobs_code 2236021

loop_
_symmetry_equiv_pos_as_xyz
'x, y, z'
'-x+1/2, -y, z+1/2'
'x+1/2, -y+1/2, -z'
'-x, y+1/2, -z+1/2'

loop_
_atom_site_type_symbol
_atom_site_label
_atom_site_fract_x
_atom_site_fract_y
_atom_site_fract_z
_atom_site_U_iso_or_equiv
_atom_site_adp_type
_atom_site_calc_flag
_atom_site_refinement_flags
_atom_site_occupancy
_atom_site_symmetry_multiplicity
O O1 0.4981(3) 0.04792(14) 0.21413(9) 0.0228(4) Uani d . 1 1
O O2 0.9359(3) 0.12683(19) 0.14721(11) 0.0313(5) Uani d . 1 1
O O3 0.8041(3) 0.32880(18) 0.21134(12) 0.0350(6) Uani d . 1 1
O O4 0.4253(3) 0.34117(18) 0.21507(13) 0.0350(5) Uani d . 1 1
O O5 0.3163(3) 0.14840(19) 0.34554(10) 0.0332(5) Uani d . 1 1
O O6 0.6033(3) 0.07053(14) 0.09141(9) 0.0225(4) Uani d . 1 1
O O7 0.6186(3) -0.10804(14) 0.04493(10) 0.0237(5) Uani d . 1 1
O O8 0.3693(3) 0.13076(18) -0.01895(12) 0.0323(5) Uani d . 1 1
O O9 0.6012(3) 0.0916(2) -0.14203(12) 0.0371(6) Uani d . 1 1
O O10 0.9303(3) -0.01309(19) -0.09912(13) 0.0337(5) Uani d . 1 1
O O11 0.9290(3) -0.23738(18) 0.07721(11) 0.0326(5) Uani d . 1 1
O O12 1.0200(4) 0.1657(2) -0.00091(14) 0.0356(6) Uani d . 1 1
O O13 1.0982(4) -0.0717(2) 0.15388(17) 0.0503(7) Uani d . 1 1
C C1 0.6474(4) 0.0457(2) 0.16644(14) 0.0227(6) Uani d . 1 1
H H1 0.7024 -0.0267 0.1687 0.027 Uiso calc R 1 1
C C2 0.7790(4) 0.1315(2) 0.19079(14) 0.0242(7) Uani d . 1 1
H H2A 0.8093 0.1189 0.2433 0.029 Uiso calc R 1 1
C C3 0.6952(4) 0.2434(2) 0.18370(14) 0.0235(6) Uani d . 1 1
H H3A 0.6670 0.2575 0.1311 0.028 Uiso calc R 1 1
C C4 0.5269(4) 0.2458(2) 0.22963(14) 0.0232(6) Uani d . 1 1
H H4A 0.5581 0.2447 0.2828 0.028 Uiso calc R 1 1
C C5 0.4050(4) 0.1502(2) 0.21362(14) 0.0211(6) Uani d . 1 1
H H5A 0.3528 0.1606 0.1640 0.025 Uiso calc R 1 1
C C6 0.2581(4) 0.1401(3) 0.27022(14) 0.0273(7) Uani d . 1 1
H H6A 0.1720 0.1970 0.2608 0.033 Uiso calc R 1 1
H H6B 0.2002 0.0702 0.2634 0.033 Uiso calc R 1 1
C C7 0.5152(4) -0.0136(2) 0.05112(14) 0.0230(6) Uani d . 1 1
H H7 0.4050 -0.0317 0.0767 0.028 Uiso calc R 1 1
C C8 0.4733(4) 0.0350(2) -0.02570(15) 0.0243(6) Uani d . 1 1
H H8A 0.4056 -0.0192 -0.0540 0.029 Uiso calc R 1 1
C C9 0.6428(4) 0.0571(2) -0.06789(13) 0.0231(6) Uani d . 1 1
H H9A 0.7053 0.1166 -0.0427 0.028 Uiso calc R 1 1
C C10 0.7610(4) -0.0422(2) -0.06912(13) 0.0236(7) Uani d . 1 1
H H10A 0.7078 -0.0974 -0.1017 0.028 Uiso calc R 1 1
C C11 0.7849(4) -0.0914(2) 0.00861(14) 0.0223(6) Uani d . 1 1
H H11A 0.8562 -0.0415 0.0390 0.027 Uiso calc R 1 1
C C12 0.8745(4) -0.2006(2) 0.00551(15) 0.0291(7) Uani d . 1 1
H H12A 0.7945 -0.2538 -0.0159 0.035 Uiso calc R 1 1
H H12B 0.9764 -0.1956 -0.0270 0.035 Uiso calc R 1 1
H H2 0.986(6) 0.068(4) 0.156(2) 0.077(15) Uiso d . 1 1
H H3 0.881(6) 0.333(3) 0.184(2) 0.050(13) Uiso d . 1 1
H H4 0.479(5) 0.393(3) 0.2228(18) 0.041(11) Uiso d . 1 1
H H5 0.396(5) 0.099(3) 0.3545(19) 0.053(12) Uiso d . 1 1
H H8 0.431(6) 0.183(3) -0.007(2) 0.064(14) Uiso d . 1 1
H H9 0.685(5) 0.113(3) -0.1589(19) 0.037(11) Uiso d . 1 1
H H10 0.959(7) 0.037(4) -0.078(2) 0.075(18) Uiso d . 1 1
H H11 0.852(5) -0.267(3) 0.0975(17) 0.039(11) Uiso d . 1 1
H H12C 0.987(6) 0.151(3) 0.046(2) 0.068(13) Uiso d . 1 1
H H12D 1.114(6) 0.156(4) -0.001(2) 0.057(15) Uiso d . 1 1
H H13A 1.137(7) -0.094(4) 0.191(3) 0.085(18) Uiso d . 1 1
H H13B 1.045(7) -0.125(4) 0.130(3) 0.090(17) Uiso d . 1 1

loop_
_atom_site_aniso_label
_atom_site_aniso_U_11
_atom_site_aniso_U_22
_atom_site_aniso_U_33
_atom_site_aniso_U_12
_atom_site_aniso_U_13
_atom_site_aniso_U_23
O1 0.0257(11) 0.0192(9) 0.0235(9) 0.0023(9) 0.0062(9) -0.0001(8)
O2 0.0236(12) 0.0371(13) 0.0333(11) 0.0024(11) 0.0050(9) 0.0025(10)
O3 0.0360(13) 0.0339(13) 0.0353(11) -0.0152(12) 0.0101(11) -0.0112(11)
O4 0.0318(13) 0.0201(11) 0.0531(13) 0.0038(11) -0.0005(11) -0.0016(11)
O5 0.0345(13) 0.0438(13) 0.0214(9) 0.0166(12) 0.0034(9) -0.0013(10)
O6 0.0283(11) 0.0208(9) 0.0185(8) -0.0012(9) 0.0009(8) -0.0017(8)
O7 0.0253(11) 0.0182(9) 0.0277(9) -0.0007(9) 0.0066(8) -0.0012(8)
O8 0.0194(11) 0.0305(12) 0.0471(13) 0.0028(10) -0.0023(10) -0.0001(10)
O9 0.0301(14) 0.0540(15) 0.0272(12) 0.0088(13) 0.0008(10) 0.0146(10)
O10 0.0305(13) 0.0363(13) 0.0344(12) 0.0063(12) 0.0136(10) 0.0067(11)
O11 0.0327(13) 0.0334(12) 0.0315(12) 0.0010(11) 0.0023(10) 0.0125(10)
O12 0.0253(14) 0.0403(13) 0.0411(14) -0.0014(13) 0.0041(11) 0.0050(10)
O13 0.0624(19) 0.0409(14) 0.0477(15) 0.0051(15) -0.0195(14) 0.0037(13)
C1 0.0278(17) 0.0202(14) 0.0201(13) 0.0063(13) 0.0058(12) 0.0011(11)
C2 0.0218(16) 0.0303(16) 0.0205(12) -0.0001(14) -0.0005(12) 0.0012(12)
C3 0.0276(16) 0.0224(14) 0.0204(12) -0.0058(14) 0.0000(12) -0.0018(12)
C4 0.0255(16) 0.0222(14) 0.0217(13) 0.0015(14) 0.0009(12) -0.0020(11)
C5 0.0222(15) 0.0218(14) 0.0192(12) 0.0016(13) -0.0010(12) -0.0040(12)
C6 0.0247(16) 0.0309(16) 0.0264(13) 0.0013(14) 0.0003(12) -0.0041(13)
C7 0.0190(15) 0.0216(13) 0.0283(14) -0.0043(14) 0.0063(12) -0.0018(11)
C8 0.0197(15) 0.0245(14) 0.0286(14) 0.0018(13) -0.0010(13) -0.0037(12)
C9 0.0243(16) 0.0255(14) 0.0195(13) -0.0001(14) -0.0014(12) 0.0004(12)
C10 0.0242(17) 0.0258(15) 0.0207(13) -0.0007(13) 0.0014(12) -0.0009(12)
C11 0.0217(14) 0.0229(14) 0.0223(13) -0.0013(13) 0.0037(12) -0.0020(11)
C12 0.0327(18) 0.0267(15) 0.0281(14) 0.0028(14) 0.0039(14) 0.0025(12)

loop_
_atom_type_symbol
_atom_type_description
_atom_type_scat_dispersion_real
_atom_type_scat_dispersion_imag
_atom_type_scat_source
C C 0.0033 0.0000 'International Tables Vol C Tables 4.2.6.8 and 6.1.1.4'
H H 0.0000 0.0000 'International Tables Vol C Tables 4.2.6.8 and 6.1.1.4'
O O 0.0106 0.0000 'International Tables Vol C Tables 4.2.6.8 and 6.1.1.4'

loop_
_geom_angle_atom_site_label_1
_geom_angle_atom_site_label_2
_geom_angle_atom_site_label_3
_geom_angle
C1 O1 C5 113.98(19)
C2 O2 H2 109(3)
C3 O3 H3 106(3)
C4 O4 H4 111(3)
C6 O5 H5 110(2)
C1 O6 C7 115.8(2)
C7 O7 C11 114.3(2)
C8 O8 H8 111(3)
C9 O9 H9 107(3)
C10 O10 H10 106(4)
C12 O11 H11 111(2)
H12C O12 H12D 104(4)
H13A O13 H13B 109(4)
O6 C1 O1 112.1(2)
O6 C1 C2 106.3(2)
O1 C1 C2 110.0(2)
O6 C1 H1 109.5
O1 C1 H1 109.5
C2 C1 H1 109.5
O2 C2 C1 111.6(2)
O2 C2 C3 110.0(2)
C1 C2 C3 108.9(2)
O2 C2 H2A 108.8
C1 C2 H2A 108.8
C3 C2 H2A 108.8
O3 C3 C2 113.0(2)
O3 C3 C4 106.7(2)
C2 C3 C4 109.0(2)
O3 C3 H3A 109.3
C2 C3 H3A 109.3
C4 C3 H3A 109.3
O4 C4 C5 105.4(2)
O4 C4 C3 111.9(2)
C5 C4 C3 113.3(2)
O4 C4 H4A 108.7
C5 C4 H4A 108.7
C3 C4 H4A 108.7
O1 C5 C6 106.7(2)
O1 C5 C4 111.6(2)
C6 C5 C4 112.8(2)
O1 C5 H5A 108.5
C6 C5 H5A 108.5
C4 C5 H5A 108.5
O5 C6 C5 113.5(2)
O5 C6 H6A 108.9
C5 C6 H6A 108.9
O5 C6 H6B 108.9
C5 C6 H6B 108.9
H6A C6 H6B 107.7
O7 C7 O6 111.8(2)
O7 C7 C8 111.4(2)
O6 C7 C8 105.8(2)
O7 C7 H7 109.2
O6 C7 H7 109.2
C8 C7 H7 109.2
O8 C8 C9 111.6(2)
O8 C8 C7 111.1(2)
C9 C8 C7 109.8(2)
O8 C8 H8A 108.1
C9 C8 H8A 108.1
C7 C8 H8A 108.1
O9 C9 C10 110.9(2)
O9 C9 C8 109.1(2)
C10 C9 C8 111.6(2)
O9 C9 H9A 108.4
C10 C9 H9A 108.4
C8 C9 H9A 108.4
O10 C10 C9 109.8(2)
O10 C10 C11 109.3(2)
C9 C10 C11 112.0(2)
O10 C10 H10A 108.5
C9 C10 H10A 108.5
C11 C10 H10A 108.5
O7 C11 C12 106.8(2)
O7 C11 C10 111.3(2)
C12 C11 C10 111.8(2)
O7 C11 H11A 108.9
C12 C11 H11A 108.9
C10 C11 H11A 108.9
O11 C12 C11 112.4(2)
O11 C12 H12A 109.1
C11 C12 H12A 109.1
O11 C12 H12B 109.1
C11 C12 H12B 109.1
H12A C12 H12B 107.9

loop_
_geom_bond_atom_site_label_1
_geom_bond_atom_site_label_2
_geom_bond_distance
O1 C1 1.420(3)
O1 C5 1.438(3)
O2 C2 1.426(3)
O2 H2 0.83(4)
O3 C3 1.422(4)
O3 H3 0.76(4)
O4 C4 1.423(3)
O4 H4 0.77(4)
O5 C6 1.421(3)
O5 H5 0.87(4)
O6 C1 1.416(3)
O6 C7 1.424(3)
O7 C7 1.403(3)
O7 C11 1.436(3)
O8 C8 1.419(3)
O8 H8 0.83(4)
O9 C9 1.427(3)
O9 H9 0.75(4)
O10 C10 1.439(4)
O10 H10 0.76(4)
O11 C12 1.421(3)
O11 H11 0.78(3)
O12 H12C 0.90(4)
O12 H12D 0.72(4)
O13 H13A 0.78(5)
O13 H13B 0.88(5)
C1 C2 1.514(4)
C1 H1 0.9800
C2 C3 1.515(4)
C2 H2A 0.9800
C3 C4 1.520(4)
C3 H3A 0.9800
C4 C5 1.520(4)
C4 H4A 0.9800
C5 C6 1.512(4)
C5 H5A 0.9800
C6 H6A 0.9700
C6 H6B 0.9700
C7 C8 1.530(4)
C7 H7 0.9800
C8 C9 1.517(4)
C8 H8A 0.9800
C9 C10 1.511(4)
C9 H9A 0.9800
C10 C11 1.526(4)
C10 H10A 0.9800
C11 C12 1.501(4)
C11 H11A 0.9800
C12 H12A 0.9700
C12 H12B 0.9700

loop_
_geom_hbond_atom_site_label_D
_geom_hbond_atom_site_label_H
_geom_hbond_atom_site_label_A
_geom_hbond_site_symmetry_A
_geom_hbond_distance_DH
_geom_hbond_distance_HA
_geom_hbond_distance_DA
_geom_hbond_angle_DHA
O2 H2 O13 . 0.83(5) 1.91(5) 2.727(3) 168(4)
O3 H3 O9 3_555 0.76(4) 2.05(4) 2.754(3) 153(4)
O4 H4 O1 4_655 0.77(4) 2.21(4) 2.889(3) 147(3)
O5 H5 O10 2_655 0.87(4) 1.88(4) 2.726(3) 163(3)
O8 H8 O12 3_455 0.82(4) 1.98(4) 2.765(3) 161(4)
O9 H9 O4 3_555 0.75(4) 2.16(4) 2.907(3) 174(4)
O10 H10 O12 . 0.75(5) 2.14(4) 2.887(3) 170(5)
O11 H11 O5 4_645 0.78(4) 1.94(4) 2.709(3) 173(4)
O12 H12C O2 . 0.89(4) 1.87(4) 2.766(3) 175(3)
O12 H12D O8 1_655 0.72(5) 1.99(5) 2.709(4) 171(4)
O13 H13A O3 4_745 0.78(5) 2.04(5) 2.801(4) 169(6)
O13 H13B O11 . 0.88(5) 1.89(5) 2.765(3) 179(6)

loop_
_cod_related_entry_id
_cod_related_entry_database
_cod_related_entry_code
1 ChemSpider 30658013
